data_2017863
loop_
_publ_author_name
'Lu, Rui-Yun'
'Luan, Guo-You'
'Han, Zheng-Bo'

_publ_section_title
;
 A two-dimensional Zn^II^ coordination polymer constructed by
 benzotriazole-5-carboxylate and 1,4,8,9-tetraazatriphenylene
;
_journal_coeditor_code SQ3250
_journal_issue 10
_journal_name_full 'Acta Crystallographica Section C'
_journal_page_first m283
_journal_page_last m285
_journal_paper_doi 10.1107/S0108270110033998
_journal_volume 66
_journal_year 2010
_chemical_formula_iupac '[Zn (C7 H3 N3 O2) (C14 H8 N4)] , 0.25H2 O'
_chemical_formula_moiety 'C21 H11 N7 O2 Zn , 0.25H2 O'
_chemical_formula_sum 'C21 H11.5 N7 O2.25 Zn'
_chemical_formula_weight 463.24
_chemical_name_systematic
;
Poly[[(\m~3~-benzotriazole-5-carboxylato-
\k^4^<i>N</i>^1^:<i>N</i>^3^:<i>O</i>,<i>O</i>')(1,4,8,9-tetraazatriphenylene-
\k^2^<i>N</i>^8^,<i>N</i>^9^)zinc(II)] 0.25-hydrate]
;
_space_group_IT_number 61
_symmetry_cell_setting orthorhombic
_symmetry_space_group_name_Hall '-P 2ac 2ab'
_symmetry_space_group_name_H-M 'P b c a'
_atom_sites_solution_hydrogens geom
_atom_sites_solution_primary direct
_atom_sites_solution_secondary difmap
_audit_creation_method SHELXL97
_cell_angle_alpha 90.00
_cell_angle_beta 90.00
_cell_angle_gamma 90.00
_cell_formula_units_Z 8
_cell_length_a 17.3649(9)
_cell_length_b 8.6087(4)
_cell_length_c 23.8669(12)
_cell_measurement_reflns_used 8475
_cell_measurement_temperature 173(2)
_cell_measurement_theta_max 28.80
_cell_measurement_theta_min 2.35
_cell_volume 3567.8(3)
_computing_cell_refinement 'SAINT (Bruker, 2001)'
_computing_data_collection 'APEX2 (Bruker, 2004)'
_computing_data_reduction 'SAINT (Bruker, 2001)'
_computing_molecular_graphics 'SHELXTL (Sheldrick, 2008)'
_computing_publication_material 'SHELXTL (Sheldrick, 2008)'
_computing_structure_refinement 'SHELXL97 (Sheldrick, 2008)'
_computing_structure_solution 'SHELXS97 (Sheldrick, 2008)'
_diffrn_ambient_temperature 173(2)
_diffrn_measured_fraction_theta_full 1.000
_diffrn_measured_fraction_theta_max 1.000
_diffrn_measurement_device_type 'Bruker APEXII CCD area-detector'
_diffrn_measurement_method '\f and \w scans'
_diffrn_radiation_monochromator graphite
_diffrn_radiation_source 'fine-focus sealed tube'
_diffrn_radiation_type MoK\a
_diffrn_radiation_wavelength 0.71073
_diffrn_reflns_av_R_equivalents 0.0629
_diffrn_reflns_av_sigmaI/netI 0.0360
_diffrn_reflns_limit_h_max 20
_diffrn_reflns_limit_h_min -21
_diffrn_reflns_limit_k_max 10
_diffrn_reflns_limit_k_min -9
_diffrn_reflns_limit_l_max 29
_diffrn_reflns_limit_l_min -29
_diffrn_reflns_number 27994
_diffrn_reflns_theta_full 26.00
_diffrn_reflns_theta_max 26.00
_diffrn_reflns_theta_min 2.07
_diffrn_standards_number 0
_exptl_absorpt_coefficient_mu 1.417
_exptl_absorpt_correction_T_max 0.7319
_exptl_absorpt_correction_T_min 0.6229
_exptl_absorpt_correction_type multi-scan
_exptl_absorpt_process_details '(SADABS; Sheldrick, 1996)'
_exptl_crystal_colour brown
_exptl_crystal_density_diffrn 1.725
_exptl_crystal_density_method 'not measured'
_exptl_crystal_description prismatic
_exptl_crystal_F_000 1876
_exptl_crystal_size_max 0.37
_exptl_crystal_size_mid 0.32
_exptl_crystal_size_min 0.23
_refine_diff_density_max 0.517
_refine_diff_density_min -0.362
_refine_ls_extinction_method none
_refine_ls_goodness_of_fit_ref 0.968
_refine_ls_hydrogen_treatment mixed
_refine_ls_matrix_type full
_refine_ls_number_parameters 289
_refine_ls_number_reflns 3509
_refine_ls_number_restraints 0
_refine_ls_restrained_S_all 0.968
_refine_ls_R_factor_all 0.0355
_refine_ls_R_factor_gt 0.0272
_refine_ls_shift/su_max 0.001
_refine_ls_shift/su_mean 0.000
_refine_ls_structure_factor_coef Fsqd
_refine_ls_weighting_details 'calc w=1/[\s^2^(Fo^2^)+(0.0427P)^2^+0.0000P] where P=(Fo^2^+2Fc^2^)/3'
_refine_ls_weighting_scheme calc
_refine_ls_wR_factor_gt 0.0682
_refine_ls_wR_factor_ref 0.0706
_reflns_number_gt 2865
_reflns_number_total 3509
_reflns_threshold_expression I>2\s(I)
_cod_data_source_file sq3250.cif
_cod_data_source_block I
_cod_original_sg_symbol_H-M Pbca
_cod_original_formula_sum 'C21 H11.50 N7 O2.25 Zn'
_cod_database_code 2017863

loop_
_symmetry_equiv_pos_as_xyz
'x, y, z'
'-x+1/2, -y, z+1/2'
'-x, y+1/2, -z+1/2'
'x+1/2, -y+1/2, -z'
'-x, -y, -z'
'x-1/2, y, -z-1/2'
'x, -y-1/2, z-1/2'
'-x-1/2, y-1/2, z'

loop_
_atom_site_type_symbol
_atom_site_label
_atom_site_fract_x
_atom_site_fract_y
_atom_site_fract_z
_atom_site_U_iso_or_equiv
_atom_site_adp_type
_atom_site_calc_flag
_atom_site_refinement_flags
_atom_site_occupancy
_atom_site_disorder_assembly
_atom_site_disorder_group
Zn Zn1 0.137594(13) 0.40203(3) 0.147600(9) 0.01270(9) Uani d . 1 . .
C C1 -0.14480(10) 0.2372(2) 0.29061(7) 0.0125(4) Uani d . 1 . .
C C2 -0.07543(11) 0.2548(2) 0.26116(7) 0.0143(4) Uani d . 1 . .
H H2A -0.0341 0.1837 0.2659 0.017 Uiso calc R 1 . .
C C3 -0.06957(11) 0.3800(2) 0.22498(8) 0.0144(4) Uani d . 1 . .
C C4 -0.13146(11) 0.4861(2) 0.21810(8) 0.0153(4) Uani d . 1 . .
H H4A -0.1264 0.5685 0.1919 0.018 Uiso calc R 1 . .
C C5 -0.19828(11) 0.4728(2) 0.24835(8) 0.0150(4) Uani d . 1 . .
H H5A -0.2390 0.5457 0.2441 0.018 Uiso calc R 1 . .
C C6 -0.20438(11) 0.3470(2) 0.28597(8) 0.0136(4) Uani d . 1 . .
C C7 0.00351(12) 0.4045(2) 0.19270(8) 0.0165(4) Uani d . 1 . .
C C8 0.07857(11) 0.0524(2) 0.13240(9) 0.0186(5) Uani d . 1 . .
H H8A 0.0712 0.0546 0.1718 0.022 Uiso calc R 1 . .
C C9 0.06325(12) -0.0853(2) 0.10340(9) 0.0209(5) Uani d . 1 . .
H H9A 0.0453 -0.1744 0.1229 0.025 Uiso calc R 1 . .
C C10 0.07431(12) -0.0907(2) 0.04661(9) 0.0212(5) Uani d . 1 . .
H H10A 0.0639 -0.1835 0.0264 0.025 Uiso calc R 1 . .
C C11 0.10110(12) 0.0419(2) 0.01858(8) 0.0191(4) Uani d . 1 . .
C C12 0.11401(13) 0.0476(3) -0.04133(9) 0.0216(5) Uani d . 1 . .
C C13 0.11589(14) -0.0735(3) -0.12602(10) 0.0315(6) Uani d . 1 . .
H H13A 0.1116 -0.1644 -0.1484 0.038 Uiso calc R 1 . .
C C14 0.13242(14) 0.0673(3) -0.15245(9) 0.0305(6) Uani d . 1 . .
H H14A 0.1360 0.0699 -0.1922 0.037 Uiso calc R 1 . .
C C15 0.13439(12) 0.1868(3) -0.06774(8) 0.0223(5) Uani d . 1 . .
C C16 0.14820(12) 0.3260(3) -0.03436(8) 0.0220(5) Uani d . 1 . .
C C17 0.16948(14) 0.4670(3) -0.05814(9) 0.0276(5) Uani d . 1 . .
H H17A 0.1735 0.4776 -0.0977 0.033 Uiso calc R 1 . .
C C18 0.18456(14) 0.5911(3) -0.02342(9) 0.0271(5) Uani d . 1 . .
H H18A 0.1993 0.6885 -0.0387 0.032 Uiso calc R 1 . .
C C19 0.17802(13) 0.5725(2) 0.03418(8) 0.0220(5) Uani d . 1 . .
H H19A 0.1901 0.6585 0.0576 0.026 Uiso calc R 1 . .
C C20 0.14032(11) 0.3183(2) 0.02423(8) 0.0170(4) Uani d . 1 . .
C C21 0.11421(11) 0.1758(2) 0.05095(8) 0.0160(4) Uani d . 1 . .
N N1 -0.16797(9) 0.13012(18) 0.32989(7) 0.0141(4) Uani d . 1 . .
N N2 -0.23716(9) 0.17470(19) 0.34881(6) 0.0147(4) Uani d . 1 . .
N N3 -0.26040(8) 0.30457(18) 0.32331(6) 0.0139(4) Uani d . 1 . .
N N4 0.10314(9) 0.18057(19) 0.10673(6) 0.0158(4) Uani d . 1 . .
N N5 0.15570(10) 0.4406(2) 0.05839(7) 0.0170(4) Uani d . 1 . .
N N6 0.10599(12) -0.0858(2) -0.07125(7) 0.0264(4) Uani d . 1 . .
N N7 0.14330(10) 0.1970(2) -0.12396(8) 0.0279(5) Uani d . 1 . .
O O1 0.06535(8) 0.34697(16) 0.21284(6) 0.0186(3) Uani d . 1 . .
O O2 0.00240(8) 0.47789(17) 0.14746(5) 0.0218(3) Uani d . 1 . .
O O1W -0.0206(8) 0.3931(15) 0.0359(6) 0.131(5) Uani d P 0.25 . .

loop_
_atom_site_aniso_label
_atom_site_aniso_U_11
_atom_site_aniso_U_22
_atom_site_aniso_U_33
_atom_site_aniso_U_12
_atom_site_aniso_U_13
_atom_site_aniso_U_23
Zn1 0.01273(13) 0.01010(14) 0.01527(13) -0.00056(9) 0.00016(9) -0.00101(9)
C1 0.0156(10) 0.0086(10) 0.0133(9) -0.0019(8) -0.0015(7) -0.0015(7)
C2 0.0166(10) 0.0100(10) 0.0163(10) -0.0003(8) -0.0003(8) -0.0029(8)
C3 0.0161(10) 0.0117(10) 0.0155(10) -0.0032(8) -0.0013(8) -0.0031(8)
C4 0.0205(11) 0.0112(11) 0.0143(9) -0.0027(8) -0.0016(8) 0.0006(8)
C5 0.0174(11) 0.0097(10) 0.0179(10) 0.0012(8) -0.0032(8) -0.0009(8)
C6 0.0143(10) 0.0101(10) 0.0164(10) -0.0019(8) -0.0015(8) -0.0009(8)
C7 0.0214(11) 0.0090(10) 0.0191(10) -0.0040(9) 0.0028(8) -0.0065(8)
C8 0.0151(11) 0.0198(11) 0.0210(10) 0.0022(9) -0.0046(8) 0.0018(8)
C9 0.0197(11) 0.0156(11) 0.0275(11) -0.0015(9) -0.0077(9) 0.0041(9)
C10 0.0223(12) 0.0136(11) 0.0278(11) 0.0024(9) -0.0083(9) -0.0025(9)
C11 0.0198(11) 0.0153(11) 0.0224(11) 0.0017(9) -0.0046(9) -0.0024(9)
C12 0.0242(12) 0.0186(12) 0.0218(11) 0.0039(9) -0.0081(9) -0.0057(9)
C13 0.0397(15) 0.0281(14) 0.0267(12) 0.0070(11) -0.0094(11) -0.0120(10)
C14 0.0407(15) 0.0331(15) 0.0176(11) 0.0059(11) -0.0042(10) -0.0083(10)
C15 0.0258(12) 0.0218(12) 0.0191(10) 0.0036(9) -0.0045(9) -0.0030(9)
C16 0.0274(12) 0.0184(12) 0.0202(11) 0.0030(9) -0.0017(9) -0.0030(9)
C17 0.0411(14) 0.0238(13) 0.0179(11) 0.0003(11) 0.0007(10) 0.0027(9)
C18 0.0391(14) 0.0174(12) 0.0246(11) -0.0017(10) 0.0016(10) 0.0040(9)
C19 0.0270(12) 0.0152(12) 0.0238(11) -0.0001(9) -0.0014(9) -0.0008(9)
C20 0.0174(10) 0.0145(11) 0.0190(10) 0.0022(8) -0.0018(8) -0.0012(8)
C21 0.0159(10) 0.0156(11) 0.0166(10) 0.0040(9) -0.0038(8) -0.0015(8)
N1 0.0127(8) 0.0107(9) 0.0189(8) 0.0007(7) 0.0006(7) 0.0006(7)
N2 0.0154(9) 0.0098(9) 0.0190(9) 0.0007(7) 0.0009(7) 0.0014(7)
N3 0.0131(8) 0.0106(9) 0.0181(8) -0.0002(7) -0.0005(7) 0.0014(7)
N4 0.0130(8) 0.0159(9) 0.0184(8) 0.0019(7) -0.0037(7) 0.0001(7)
N5 0.0195(9) 0.0126(9) 0.0189(9) 0.0011(7) -0.0018(7) -0.0014(7)
N6 0.0355(11) 0.0203(10) 0.0234(10) 0.0043(9) -0.0089(8) -0.0075(8)
N7 0.0367(12) 0.0277(12) 0.0193(9) 0.0042(9) -0.0010(8) -0.0025(9)
O1 0.0158(7) 0.0169(8) 0.0231(7) -0.0011(6) 0.0030(6) -0.0023(6)
O2 0.0238(8) 0.0208(8) 0.0208(8) -0.0036(6) 0.0053(6) 0.0020(6)
O1W 0.107(10) 0.139(12) 0.146(12) 0.033(8) -0.029(9) -0.049(9)

loop_
_atom_type_symbol
_atom_type_description
_atom_type_scat_dispersion_real
_atom_type_scat_dispersion_imag
_atom_type_scat_source
C C 0.0033 0.0016 'International Tables Vol C Tables 4.2.6.8 and 6.1.1.4'
H H 0.0000 0.0000 'International Tables Vol C Tables 4.2.6.8 and 6.1.1.4'
N N 0.0061 0.0033 'International Tables Vol C Tables 4.2.6.8 and 6.1.1.4'
O O 0.0106 0.0060 'International Tables Vol C Tables 4.2.6.8 and 6.1.1.4'
Zn Zn 0.2839 1.4301 'International Tables Vol C Tables 4.2.6.8 and 6.1.1.4'

loop_
_geom_angle_atom_site_label_1
_geom_angle_atom_site_label_2
_geom_angle_atom_site_label_3
_geom_angle_site_symmetry_1
_geom_angle_site_symmetry_3
_geom_angle
_geom_angle_publ_flag
O1 Zn1 N3 . 6_656 100.02(6) ?
O1 Zn1 N1 . 3 100.07(6) ?
N3 Zn1 N1 6_656 3 94.46(6) ?
O1 Zn1 N5 . . 149.78(6) ?
N3 Zn1 N5 6_656 . 105.37(6) ?
N1 Zn1 N5 3 . 94.08(6) ?
O1 Zn1 N4 . . 88.30(6) ?
N3 Zn1 N4 6_656 . 91.70(6) ?
N1 Zn1 N4 3 . 168.56(6) ?
N5 Zn1 N4 . . 74.97(6) ?
O1 Zn1 O2 . . 58.32(5) ?
N3 Zn1 O2 6_656 . 158.33(5) ?
N1 Zn1 O2 3 . 89.53(6) ?
N5 Zn1 O2 . . 95.56(5) ?
N4 Zn1 O2 . . 88.28(5) ?
O1 Zn1 C7 . . 29.53(6) ?
N3 Zn1 C7 6_656 . 129.53(6) ?
N1 Zn1 C7 3 . 96.47(6) ?
N5 Zn1 C7 . . 122.68(6) ?
N4 Zn1 C7 . . 86.96(6) ?
O2 Zn1 C7 . . 28.82(5) ?
N1 C1 C2 . . 131.70(18) ?
N1 C1 C6 . . 106.80(16) ?
C2 C1 C6 . . 121.33(18) ?
C3 C2 C1 . . 117.37(18) ?
C3 C2 H2A . . 121.3 ?
C1 C2 H2A . . 121.3 ?
C2 C3 C4 . . 121.15(18) ?
C2 C3 C7 . . 119.50(18) ?
C4 C3 C7 . . 119.36(17) ?
C5 C4 C3 . . 121.71(18) ?
C5 C4 H4A . . 119.1 ?
C3 C4 H4A . . 119.1 ?
C4 C5 C6 . . 117.56(18) ?
C4 C5 H5A . . 121.2 ?
C6 C5 H5A . . 121.2 ?
N3 C6 C1 . . 107.00(16) ?
N3 C6 C5 . . 132.26(18) ?
C1 C6 C5 . . 120.73(18) ?
O2 C7 O1 . . 122.28(18) ?
O2 C7 C3 . . 120.10(18) ?
O1 C7 C3 . . 117.62(17) ?
O2 C7 Zn1 . . 69.89(11) ?
O1 C7 Zn1 . . 52.51(9) ?
C3 C7 Zn1 . . 169.28(15) ?
N4 C8 C9 . . 122.38(19) ?
N4 C8 H8A . . 118.8 ?
C9 C8 H8A . . 118.8 ?
C10 C9 C8 . . 119.47(19) ?
C10 C9 H9A . . 120.3 ?
C8 C9 H9A . . 120.3 ?
C9 C10 C11 . . 119.37(19) ?
C9 C10 H10A . . 120.3 ?
C11 C10 H10A . . 120.3 ?
C10 C11 C21 . . 117.32(19) ?
C10 C11 C12 . . 123.31(19) ?
C21 C11 C12 . . 119.36(19) ?
N6 C12 C15 . . 120.84(19) ?
N6 C12 C11 . . 118.3(2) ?
C15 C12 C11 . . 120.82(19) ?
N6 C13 C14 . . 122.9(2) ?
N6 C13 H13A . . 118.6 ?
C14 C13 H13A . . 118.6 ?
N7 C14 C13 . . 122.1(2) ?
N7 C14 H14A . . 119.0 ?
C13 C14 H14A . . 119.0 ?
N7 C15 C12 . . 122.1(2) ?
N7 C15 C16 . . 118.0(2) ?
C12 C15 C16 . . 119.94(18) ?
C17 C16 C20 . . 118.2(2) ?
C17 C16 C15 . . 122.56(19) ?
C20 C16 C15 . . 119.2(2) ?
C18 C17 C16 . . 118.8(2) ?
C18 C17 H17A . . 120.6 ?
C16 C17 H17A . . 120.6 ?
C17 C18 C19 . . 119.4(2) ?
C17 C18 H18A . . 120.3 ?
C19 C18 H18A . . 120.3 ?
N5 C19 C18 . . 123.5(2) ?
N5 C19 H19A . . 118.3 ?
C18 C19 H19A . . 118.3 ?
N5 C20 C16 . . 122.76(19) ?
N5 C20 C21 . . 116.85(17) ?
C16 C20 C21 . . 120.38(19) ?
N4 C21 C11 . . 123.08(19) ?
N4 C21 C20 . . 116.89(17) ?
C11 C21 C20 . . 120.03(18) ?
N2 N1 C1 . . 107.47(15) ?
N2 N1 Zn1 . 3_545 113.97(12) ?
C1 N1 Zn1 . 3_545 136.62(13) ?
N3 N2 N1 . . 110.93(15) ?
N2 N3 C6 . . 107.79(15) ?
N2 N3 Zn1 . 6_556 116.30(11) ?
C6 N3 Zn1 . 6_556 135.65(13) ?
C8 N4 C21 . . 118.37(17) ?
C8 N4 Zn1 . . 126.49(13) ?
C21 N4 Zn1 . . 114.95(13) ?
C19 N5 C20 . . 117.25(17) ?
C19 N5 Zn1 . . 126.59(14) ?
C20 N5 Zn1 . . 116.13(13) ?
C13 N6 C12 . . 115.99(19) ?
C14 N7 C15 . . 116.0(2) ?
C7 O1 Zn1 . . 97.96(12) ?
C7 O2 Zn1 . . 81.29(12) ?

loop_
_geom_bond_atom_site_label_1
_geom_bond_atom_site_label_2
_geom_bond_site_symmetry_2
_geom_bond_distance
_geom_bond_publ_flag
Zn1 O1 . 2.0550(13) ?
Zn1 N3 6_656 2.0793(15) ?
Zn1 N1 3 2.1030(16) ?
Zn1 N5 . 2.1777(17) ?
Zn1 N4 . 2.2234(16) ?
Zn1 O2 . 2.4368(15) ?
Zn1 C7 . 2.565(2) ?
C1 N1 . 1.375(2) ?
C1 C2 . 1.403(3) ?
C1 C6 . 1.406(3) ?
C2 C3 . 1.384(3) ?
C2 H2A . 0.9500 ?
C3 C4 . 1.420(3) ?
C3 C7 . 1.500(3) ?
C4 C5 . 1.371(3) ?
C4 H4A . 0.9500 ?
C5 C6 . 1.411(3) ?
C5 H5A . 0.9500 ?
C6 N3 . 1.369(2) ?
C7 O2 . 1.251(2) ?
C7 O1 . 1.277(2) ?
C8 N4 . 1.332(3) ?
C8 C9 . 1.398(3) ?
C8 H8A . 0.9500 ?
C9 C10 . 1.370(3) ?
C9 H9A . 0.9500 ?
C10 C11 . 1.403(3) ?
C10 H10A . 0.9500 ?
C11 C21 . 1.406(3) ?
C11 C12 . 1.448(3) ?
C12 N6 . 1.359(3) ?
C12 C15 . 1.399(3) ?
C13 N6 . 1.323(3) ?
C13 C14 . 1.396(3) ?
C13 H13A . 0.9500 ?
C14 N7 . 1.321(3) ?
C14 H14A . 0.9500 ?
C15 N7 . 1.354(3) ?
C15 C16 . 1.459(3) ?
C16 C17 . 1.390(3) ?
C16 C20 . 1.406(3) ?
C17 C18 . 1.377(3) ?
C17 H17A . 0.9500 ?
C18 C19 . 1.389(3) ?
C18 H18A . 0.9500 ?
C19 N5 . 1.332(3) ?
C19 H19A . 0.9500 ?
C20 N5 . 1.358(3) ?
C20 C21 . 1.455(3) ?
C21 N4 . 1.346(2) ?
N1 N2 . 1.340(2) ?
N1 Zn1 3_545 2.1030(16) ?
N2 N3 . 1.335(2) ?
N3 Zn1 6_556 2.0793(15) ?

loop_
_geom_hbond_atom_site_label_D
_geom_hbond_atom_site_label_H
_geom_hbond_atom_site_label_A
_geom_hbond_site_symmetry_A
_geom_hbond_distance_DH
_geom_hbond_distance_HA
_geom_hbond_distance_DA
_geom_hbond_angle_DHA
C19 H19A N2 3 0.95 2.38 3.103(3) 132

loop_
_geom_torsion_atom_site_label_1
_geom_torsion_atom_site_label_2
_geom_torsion_atom_site_label_3
_geom_torsion_atom_site_label_4
_geom_torsion_site_symmetry_1
_geom_torsion_site_symmetry_2
_geom_torsion_site_symmetry_3
_geom_torsion_site_symmetry_4
_geom_torsion
_geom_torsion_publ_flag
N1 C1 C2 C3 . . . . -178.15(19) ?
C6 C1 C2 C3 . . . . -3.5(3) ?
C1 C2 C3 C4 . . . . 0.0(3) ?
C1 C2 C3 C7 . . . . 179.70(16) ?
C2 C3 C4 C5 . . . . 2.5(3) ?
C7 C3 C4 C5 . . . . -177.20(18) ?
C3 C4 C5 C6 . . . . -1.5(3) ?
N1 C1 C6 N3 . . . . 1.3(2) ?
C2 C1 C6 N3 . . . . -174.53(16) ?
N1 C1 C6 C5 . . . . -179.60(17) ?
C2 C1 C6 C5 . . . . 4.5(3) ?
C4 C5 C6 N3 . . . . 176.83(19) ?
C4 C5 C6 C1 . . . . -2.0(3) ?
C2 C3 C7 O2 . . . . 155.12(18) ?
C4 C3 C7 O2 . . . . -25.2(3) ?
C2 C3 C7 O1 . . . . -24.2(3) ?
C4 C3 C7 O1 . . . . 155.44(18) ?
C2 C3 C7 Zn1 . . . . -2.5(8) ?
C4 C3 C7 Zn1 . . . . 177.2(6) ?
O1 Zn1 C7 O2 . . . . 176.12(18) ?
N3 Zn1 C7 O2 6_656 . . . 178.35(10) ?
N1 Zn1 C7 O2 3 . . . 77.10(11) ?
N5 Zn1 C7 O2 . . . . -21.98(13) ?
N4 Zn1 C7 O2 . . . . -91.95(11) ?
N3 Zn1 C7 O1 6_656 . . . 2.22(14) ?
N1 Zn1 C7 O1 3 . . . -99.02(12) ?
N5 Zn1 C7 O1 . . . . 161.89(11) ?
N4 Zn1 C7 O1 . . . . 91.93(11) ?
O2 Zn1 C7 O1 . . . . -176.12(18) ?
O1 Zn1 C7 C3 . . . . -24.4(7) ?
N3 Zn1 C7 C3 6_656 . . . -22.2(7) ?
N1 Zn1 C7 C3 3 . . . -123.4(7) ?
N5 Zn1 C7 C3 . . . . 137.5(7) ?
N4 Zn1 C7 C3 . . . . 67.5(7) ?
O2 Zn1 C7 C3 . . . . 159.5(8) ?
N4 C8 C9 C10 . . . . 0.6(3) ?
C8 C9 C10 C11 . . . . 0.2(3) ?
C9 C10 C11 C21 . . . . -0.9(3) ?
C9 C10 C11 C12 . . . . -179.6(2) ?
C10 C11 C12 N6 . . . . -5.7(3) ?
C21 C11 C12 N6 . . . . 175.64(19) ?
C10 C11 C12 C15 . . . . 174.4(2) ?
C21 C11 C12 C15 . . . . -4.2(3) ?
N6 C13 C14 N7 . . . . 3.6(4) ?
N6 C12 C15 N7 . . . . 3.3(3) ?
C11 C12 C15 N7 . . . . -176.86(19) ?
N6 C12 C15 C16 . . . . -175.51(19) ?
C11 C12 C15 C16 . . . . 4.4(3) ?
N7 C15 C16 C17 . . . . 0.4(3) ?
C12 C15 C16 C17 . . . . 179.2(2) ?
N7 C15 C16 C20 . . . . -179.22(18) ?
C12 C15 C16 C20 . . . . -0.4(3) ?
C20 C16 C17 C18 . . . . 2.3(3) ?
C15 C16 C17 C18 . . . . -177.3(2) ?
C16 C17 C18 C19 . . . . -0.2(3) ?
C17 C18 C19 N5 . . . . -1.8(4) ?
C17 C16 C20 N5 . . . . -2.8(3) ?
C15 C16 C20 N5 . . . . 176.79(18) ?
C17 C16 C20 C21 . . . . 176.72(19) ?
C15 C16 C20 C21 . . . . -3.7(3) ?
C10 C11 C21 N4 . . . . 0.8(3) ?
C12 C11 C21 N4 . . . . 179.56(19) ?
C10 C11 C21 C20 . . . . -178.58(18) ?
C12 C11 C21 C20 . . . . 0.1(3) ?
N5 C20 C21 N4 . . . . 3.9(3) ?
C16 C20 C21 N4 . . . . -175.66(18) ?
N5 C20 C21 C11 . . . . -176.63(18) ?
C16 C20 C21 C11 . . . . 3.8(3) ?
C2 C1 N1 N2 . . . . 174.05(19) ?
C6 C1 N1 N2 . . . . -1.2(2) ?
C2 C1 N1 Zn1 . . . 3_545 -23.6(3) ?
C6 C1 N1 Zn1 . . . 3_545 161.18(14) ?
C1 N1 N2 N3 . . . . 0.7(2) ?
Zn1 N1 N2 N3 3_545 . . . -166.21(11) ?
N1 N2 N3 C6 . . . . 0.2(2) ?
N1 N2 N3 Zn1 . . . 6_556 -174.78(11) ?
C1 C6 N3 N2 . . . . -0.9(2) ?
C5 C6 N3 N2 . . . . -179.9(2) ?
C1 C6 N3 Zn1 . . . 6_556 172.60(13) ?
C5 C6 N3 Zn1 . . . 6_556 -6.3(3) ?
C9 C8 N4 C21 . . . . -0.7(3) ?
C9 C8 N4 Zn1 . . . . -175.42(14) ?
C11 C21 N4 C8 . . . . 0.0(3) ?
C20 C21 N4 C8 . . . . 179.40(17) ?
C11 C21 N4 Zn1 . . . . 175.28(15) ?
C20 C21 N4 Zn1 . . . . -5.3(2) ?
O1 Zn1 N4 C8 . . . . -26.80(16) ?
N3 Zn1 N4 C8 6_656 . . . 73.18(16) ?
N1 Zn1 N4 C8 3 . . . -164.2(3) ?
N5 Zn1 N4 C8 . . . . 178.64(17) ?
O2 Zn1 N4 C8 . . . . -85.14(16) ?
C7 Zn1 N4 C8 . . . . -56.32(16) ?
O1 Zn1 N4 C21 . . . . 158.33(14) ?
N3 Zn1 N4 C21 6_656 . . . -101.70(14) ?
N1 Zn1 N4 C21 3 . . . 20.9(4) ?
N5 Zn1 N4 C21 . . . . 3.76(13) ?
O2 Zn1 N4 C21 . . . . 99.98(13) ?
C7 Zn1 N4 C21 . . . . 128.80(14) ?
C18 C19 N5 C20 . . . . 1.4(3) ?
C18 C19 N5 Zn1 . . . . -176.52(17) ?
C16 C20 N5 C19 . . . . 1.0(3) ?
C21 C20 N5 C19 . . . . -178.58(17) ?
C16 C20 N5 Zn1 . . . . 179.10(15) ?
C21 C20 N5 Zn1 . . . . -0.5(2) ?
O1 Zn1 N5 C19 . . . . 117.70(18) ?
N3 Zn1 N5 C19 6_656 . . . -96.16(17) ?
N1 Zn1 N5 C19 3 . . . -0.39(18) ?
N4 Zn1 N5 C19 . . . . 176.24(18) ?
O2 Zn1 N5 C19 . . . . 89.53(17) ?
C7 Zn1 N5 C19 . . . . 99.98(18) ?
O1 Zn1 N5 C20 . . . . -60.21(19) ?
N3 Zn1 N5 C20 6_656 . . . 85.93(14) ?
N1 Zn1 N5 C20 3 . . . -178.31(14) ?
N4 Zn1 N5 C20 . . . . -1.67(13) ?
O2 Zn1 N5 C20 . . . . -88.38(14) ?
C7 Zn1 N5 C20 . . . . -77.94(15) ?
C14 C13 N6 C12 . . . . -1.0(3) ?
C15 C12 N6 C13 . . . . -2.3(3) ?
C11 C12 N6 C13 . . . . 177.8(2) ?
C13 C14 N7 C15 . . . . -2.6(3) ?
C12 C15 N7 C14 . . . . -0.7(3) ?
C16 C15 N7 C14 . . . . 178.1(2) ?
O2 C7 O1 Zn1 . . . . -4.3(2) ?
C3 C7 O1 Zn1 . . . . 175.02(14) ?
N3 Zn1 O1 C7 6_656 . . . -178.26(11) ?
N1 Zn1 O1 C7 3 . . . 85.33(12) ?
N5 Zn1 O1 C7 . . . . -31.32(18) ?
N4 Zn1 O1 C7 . . . . -86.83(12) ?
O2 Zn1 O1 C7 . . . . 2.19(10) ?
O1 C7 O2 Zn1 . . . . 3.64(17) ?
C3 C7 O2 Zn1 . . . . -175.68(17) ?
O1 Zn1 O2 C7 . . . . -2.24(11) ?
N3 Zn1 O2 C7 6_656 . . . -3.5(2) ?
N1 Zn1 O2 C7 3 . . . -104.40(12) ?
N5 Zn1 O2 C7 . . . . 161.54(11) ?
N4 Zn1 O2 C7 . . . . 86.83(11) ?
